data_7228720
loop_
_publ_author_name
'Aldilla, Vina Rizki'
'Bhadbhade, Mohan'
'Bhattacharyya, Saroj'
'Kumar, Naresh'
'Rich, Anne M.'
'Marjo, Christopher'

_publ_section_title
;
 Controlling the distance between hydrogen-bonded chloro-s-triazine tapes:
 crystal engineering using N-alkyl chains and the influence of temperature
;
_journal_name_full CrystEngComm
_journal_paper_doi 10.1039/C7CE01049D
_journal_year 2017
_chemical_formula_moiety 'C13 H24 Cl N5'
_chemical_formula_sum 'C13 H24 Cl N5'
_chemical_formula_weight 285.82
_space_group_crystal_system triclinic
_space_group_IT_number 2
_space_group_name_Hall '-P 1'
_space_group_name_H-M_alt 'P -1'
_symmetry_space_group_name_Hall '-P 1'
_symmetry_space_group_name_H-M 'P -1'
_atom_sites_solution_hydrogens geom
_audit_creation_date 2017-07-12
_audit_creation_method
;
Olex2 1.2
(compiled 2017.03.28 svn.r3405 for OlexSys, GUI svn.r5337)
;
_audit_update_record
;
2017-07-19 deposited with the CCDC.
2017-07-21 downloaded from the CCDC.
;
_cell_angle_alpha 97.550(16)
_cell_angle_beta 97.678(15)
_cell_angle_gamma 99.715(15)
_cell_formula_units_Z 2
_cell_length_a 5.0652(13)
_cell_length_b 10.017(3)
_cell_length_c 15.742(4)
_cell_measurement_reflns_used 1586
_cell_measurement_temperature 149.89
_cell_measurement_theta_max 22.619
_cell_measurement_theta_min 2.644
_cell_volume 770.5(4)
_computing_cell_refinement 'SAINT V8.38A (?, 2016)'
_computing_data_reduction 'SAINT V8.38A (?, 2016)'
_computing_molecular_graphics 'Olex2 (Dolomanov et al., 2009)'
_computing_publication_material 'Olex2 (Dolomanov et al., 2009)'
_computing_structure_refinement 'ShelXL (Sheldrick, 2015)'
_computing_structure_solution 'SHELXT 2014/5 (Sheldrick, 2014)'
_diffrn_ambient_temperature 149.89
_diffrn_measured_fraction_theta_full 0.999
_diffrn_measured_fraction_theta_max 0.999
_diffrn_measurement_device_type 'Bruker APEX-II CCD'
_diffrn_measurement_method '\f and \w scans'
_diffrn_radiation_type MoK\a
_diffrn_radiation_wavelength 0.71073
_diffrn_reflns_av_R_equivalents 0.2348
_diffrn_reflns_av_unetI/netI 0.1245
_diffrn_reflns_Laue_measured_fraction_full 0.999
_diffrn_reflns_Laue_measured_fraction_max 0.999
_diffrn_reflns_limit_h_max 6
_diffrn_reflns_limit_h_min -6
_diffrn_reflns_limit_k_max 11
_diffrn_reflns_limit_k_min -11
_diffrn_reflns_limit_l_max 18
_diffrn_reflns_limit_l_min -18
_diffrn_reflns_number 33877
_diffrn_reflns_point_group_measured_fraction_full 0.999
_diffrn_reflns_point_group_measured_fraction_max 0.999
_diffrn_reflns_theta_full 24.995
_diffrn_reflns_theta_max 24.995
_diffrn_reflns_theta_min 2.089
_diffrn_standards_number 0
_exptl_absorpt_coefficient_mu 0.244
_exptl_absorpt_correction_T_max 0.7454
_exptl_absorpt_correction_T_min 0.4837
_exptl_absorpt_correction_type multi-scan
_exptl_absorpt_process_details
'SADABS-2016/2 (Bruker,2016/2) was used for absorption correction. wR2(int) was 0.1519 before and 0.0950 after correction. The Ratio of minimum to maximum transmission is 0.6489. The \l/2 correction factor is Not present.'
_exptl_crystal_colour colourless
_exptl_crystal_colour_primary colourless
_exptl_crystal_density_diffrn 1.232
_exptl_crystal_description plate
_exptl_crystal_F_000 308
_exptl_crystal_size_max 0.061
_exptl_crystal_size_mid 0.04
_exptl_crystal_size_min 0.02
_refine_diff_density_max 0.294
_refine_diff_density_min -0.354
_refine_diff_density_rms 0.068
_refine_ls_extinction_method none
_refine_ls_goodness_of_fit_ref 1.035
_refine_ls_hydrogen_treatment constr
_refine_ls_matrix_type full
_refine_ls_number_parameters 174
_refine_ls_number_reflns 2706
_refine_ls_number_restraints 0
_refine_ls_restrained_S_all 1.035
_refine_ls_R_factor_all 0.1466
_refine_ls_R_factor_gt 0.0645
_refine_ls_shift/su_max 0.000
_refine_ls_shift/su_mean 0.000
_refine_ls_structure_factor_coef Fsqd
_refine_ls_weighting_details 'w=1/[\s^2^(Fo^2^)+(0.0429P)^2^+0.4159P] where P=(Fo^2^+2Fc^2^)/3'
_refine_ls_weighting_scheme calc
_refine_ls_wR_factor_gt 0.1087
_refine_ls_wR_factor_ref 0.1416
_reflns_Friedel_coverage 0.000
_reflns_number_gt 1509
_reflns_number_total 2706
_reflns_threshold_expression 'I > 2\s(I)'
_cod_data_source_file c7ce01049d2.cif
_cod_data_source_block vina_bispentyl_150_07july17_0m_a
_cod_database_code 7228720
_shelx_shelxl_version_number 2016/6
_shelx_space_group_comment
;
The symmetry employed for this shelxl refinement is uniquely defined
by the following loop, which should always be used as a source of
symmetry information in preference to the above space-group names.
They are only intended as comments.
;
_olex2_refinement_description
;
1. Fixed Uiso
 At 1.2 times of:
  All C(H,H) groups, All N(H) groups
 At 1.5 times of:
  All C(H,H,H) groups
2.a Secondary CH2 refined with riding coordinates:
 C4(H4A,H4B), C5(H5A,H5B), C6(H6A,H6B), C7(H7A,H7B), C9(H9A,H9B), C10(H10A,
 H10B), C11(H11A,H11B), C12(H12A,H12B)
2.b Aromatic/amide H refined with riding coordinates:
 N4(H4), N5(H5)
2.c Idealised Me refined as rotating group:
 C8(H8A,H8B,H8C), C13(H13A,H13B,H13C)
;
_olex2_submission_special_instructions 'No special instructions were received'

loop_
_space_group_symop_operation_xyz
'x, y, z'
'-x, -y, -z'

loop_
_atom_site_label
_atom_site_type_symbol
_atom_site_fract_x
_atom_site_fract_y
_atom_site_fract_z
_atom_site_U_iso_or_equiv
_atom_site_adp_type
_atom_site_occupancy
_atom_site_site_symmetry_order
_atom_site_calc_flag
_atom_site_refinement_flags_posn
Cl1 Cl 1.0898(2) 0.86733(10) 0.62419(7) 0.0326(3) Uani 1 1 d .
N1 N 0.6760(6) 0.8582(3) 0.5072(2) 0.0223(8) Uani 1 1 d .
N2 N 0.4870(6) 0.6578(3) 0.40065(19) 0.0230(8) Uani 1 1 d .
N3 N 0.8752(6) 0.6584(3) 0.5069(2) 0.0224(8) Uani 1 1 d .
N4 N 0.3139(5) 0.8549(3) 0.40130(19) 0.0233(8) Uani 1 1 d .
H4 H 0.315163 0.939815 0.424797 0.028 Uiso 1 1 calc R
N5 N 0.6817(6) 0.4675(3) 0.4059(2) 0.0247(8) Uani 1 1 d .
H5 H 0.806173 0.426379 0.429875 0.030 Uiso 1 1 calc R
C1 C 0.8516(7) 0.7846(4) 0.5352(2) 0.0240(9) Uani 1 1 d .
C2 C 0.4952(7) 0.7880(4) 0.4366(2) 0.0240(10) Uani 1 1 d .
C3 C 0.6791(7) 0.5980(4) 0.4386(3) 0.0226(9) Uani 1 1 d .
C4 C 0.1143(7) 0.7930(4) 0.3255(2) 0.0269(10) Uani 1 1 d .
H4A H -0.031167 0.847576 0.320568 0.032 Uiso 1 1 calc R
H4B H 0.031094 0.699646 0.333528 0.032 Uiso 1 1 calc R
C5 C 0.2315(8) 0.7833(4) 0.2417(3) 0.0299(10) Uani 1 1 d .
H5A H 0.087847 0.731654 0.194291 0.036 Uiso 1 1 calc R
H5B H 0.378310 0.729638 0.247338 0.036 Uiso 1 1 calc R
C6 C 0.3442(8) 0.9192(4) 0.2156(3) 0.0345(11) Uani 1 1 d .
H6A H 0.191320 0.963604 0.196077 0.041 Uiso 1 1 calc R
H6B H 0.456197 0.979775 0.267139 0.041 Uiso 1 1 calc R
C7 C 0.5147(8) 0.9063(4) 0.1441(3) 0.0405(12) Uani 1 1 d .
H7A H 0.401366 0.847155 0.092220 0.049 Uiso 1 1 calc R
H7B H 0.665020 0.859990 0.163170 0.049 Uiso 1 1 calc R
C8 C 0.6337(9) 1.0418(5) 0.1185(3) 0.0521(13) Uani 1 1 d .
H8A H 0.486454 1.085233 0.094938 0.078 Uiso 1 1 calc GR
H8B H 0.748852 1.025561 0.074355 0.078 Uiso 1 1 calc GR
H8C H 0.742614 1.102308 0.169668 0.078 Uiso 1 1 calc GR
C9 C 0.4870(7) 0.3928(4) 0.3329(2) 0.0240(10) Uani 1 1 d .
H9A H 0.306465 0.414420 0.339532 0.029 Uiso 1 1 calc R
H9B H 0.475424 0.293363 0.333881 0.029 Uiso 1 1 calc R
C10 C 0.5517(7) 0.4234(4) 0.2459(2) 0.0277(10) Uani 1 1 d .
H10A H 0.713592 0.385445 0.233808 0.033 Uiso 1 1 calc R
H10B H 0.596280 0.523974 0.248002 0.033 Uiso 1 1 calc R
C11 C 0.3194(8) 0.3637(4) 0.1730(3) 0.0330(11) Uani 1 1 d .
H11A H 0.158560 0.402236 0.185395 0.040 Uiso 1 1 calc R
H11B H 0.273990 0.263354 0.171875 0.040 Uiso 1 1 calc R
C12 C 0.3756(8) 0.3905(5) 0.0840(3) 0.0421(12) Uani 1 1 d .
H12A H 0.539361 0.354376 0.072053 0.050 Uiso 1 1 calc R
H12B H 0.414837 0.490804 0.084299 0.050 Uiso 1 1 calc R
C13 C 0.1421(9) 0.3258(5) 0.0116(3) 0.0540(14) Uani 1 1 d .
H13A H 0.190909 0.346767 -0.044073 0.081 Uiso 1 1 calc GR
H13B H -0.019865 0.362812 0.022078 0.081 Uiso 1 1 calc GR
H13C H 0.104623 0.226219 0.009879 0.081 Uiso 1 1 calc GR

loop_
_atom_site_aniso_label
_atom_site_aniso_U_11
_atom_site_aniso_U_22
_atom_site_aniso_U_33
_atom_site_aniso_U_23
_atom_site_aniso_U_13
_atom_site_aniso_U_12
Cl1 0.0333(6) 0.0230(6) 0.0397(7) 0.0028(5) -0.0041(5) 0.0095(5)
N1 0.0215(17) 0.0174(18) 0.031(2) 0.0062(16) 0.0035(16) 0.0096(15)
N2 0.0250(18) 0.0150(19) 0.031(2) 0.0064(15) 0.0048(15) 0.0076(15)
N3 0.0230(18) 0.0167(19) 0.029(2) 0.0063(16) 0.0034(16) 0.0065(14)
N4 0.0230(18) 0.0158(18) 0.033(2) 0.0044(15) 0.0001(16) 0.0109(15)
N5 0.0277(18) 0.0162(18) 0.031(2) 0.0042(15) -0.0001(16) 0.0106(15)
C1 0.020(2) 0.025(2) 0.030(3) 0.010(2) 0.0089(18) 0.0050(18)
C2 0.022(2) 0.025(2) 0.029(3) 0.012(2) 0.008(2) 0.0080(19)
C3 0.021(2) 0.020(2) 0.031(3) 0.0095(19) 0.0079(19) 0.0070(18)
C4 0.024(2) 0.021(2) 0.035(3) 0.006(2) 0.002(2) 0.0062(18)
C5 0.035(2) 0.021(2) 0.034(3) 0.007(2) -0.002(2) 0.0108(19)
C6 0.035(2) 0.033(3) 0.035(3) 0.007(2) 0.001(2) 0.010(2)
C7 0.040(3) 0.041(3) 0.042(3) 0.014(2) 0.002(2) 0.010(2)
C8 0.058(3) 0.056(3) 0.046(3) 0.024(3) 0.012(3) 0.004(3)
C9 0.026(2) 0.017(2) 0.031(3) 0.0059(19) 0.004(2) 0.0075(18)
C10 0.027(2) 0.024(2) 0.032(3) 0.0004(19) 0.003(2) 0.0088(18)
C11 0.031(2) 0.034(3) 0.035(3) 0.005(2) 0.008(2) 0.006(2)
C12 0.040(3) 0.051(3) 0.034(3) 0.006(2) 0.005(2) 0.006(2)
C13 0.051(3) 0.072(4) 0.035(3) 0.005(3) 0.003(3) 0.009(3)

loop_
_atom_type_symbol
_atom_type_description
_atom_type_scat_dispersion_real
_atom_type_scat_dispersion_imag
_atom_type_scat_source
C C 0.0033 0.0016 'International Tables Vol C Tables 4.2.6.8 and 6.1.1.4'
H H 0.0000 0.0000 'International Tables Vol C Tables 4.2.6.8 and 6.1.1.4'
Cl Cl 0.1484 0.1585 'International Tables Vol C Tables 4.2.6.8 and 6.1.1.4'
N N 0.0061 0.0033 'International Tables Vol C Tables 4.2.6.8 and 6.1.1.4'

loop_
_geom_angle_atom_site_label_1
_geom_angle_atom_site_label_2
_geom_angle_atom_site_label_3
_geom_angle
C1 N1 C2 112.0(3)
C3 N2 C2 114.5(3)
C1 N3 C3 112.0(3)
C2 N4 C4 122.3(3)
C3 N5 C9 122.1(3)
N1 C1 Cl1 114.7(3)
N3 C1 Cl1 114.8(3)
N3 C1 N1 130.5(4)
N2 C2 N1 125.2(3)
N4 C2 N1 116.9(3)
N4 C2 N2 117.9(4)
N2 C3 N3 125.7(3)
N2 C3 N5 117.5(3)
N5 C3 N3 116.7(3)
N4 C4 C5 113.4(3)
C4 C5 C6 115.4(3)
C7 C6 C5 113.7(3)
C6 C7 C8 114.3(4)
N5 C9 C10 114.3(3)
C9 C10 C11 112.5(3)
C10 C11 C12 114.5(3)
C11 C12 C13 113.5(4)

loop_
_geom_bond_atom_site_label_1
_geom_bond_atom_site_label_2
_geom_bond_distance
Cl1 C1 1.736(4)
N1 C1 1.315(4)
N1 C2 1.369(5)
N2 C2 1.343(4)
N2 C3 1.341(4)
N3 C1 1.314(4)
N3 C3 1.360(5)
N4 C2 1.331(4)
N4 C4 1.451(4)
N5 C3 1.343(4)
N5 C9 1.441(4)
C4 C5 1.515(5)
C5 C6 1.515(5)
C6 C7 1.513(5)
C7 C8 1.517(5)
C9 C10 1.509(5)
C10 C11 1.510(5)
C11 C12 1.514(5)
C12 C13 1.519(6)
